data_2205094
loop_
_publ_author_name
'Rademeyer, Melanie'

_publ_section_title
;
Bis(p-toluidinium) tetrachlorozincate(II)
;
_journal_issue 2
_journal_name_full 'Acta Crystallographica, Section E'
_journal_page_first m304
_journal_page_last m306
_journal_paper_doi 10.1107/S1600536805000747
_journal_volume 61
_journal_year 2005
_chemical_formula_iupac '(C7 H7 N H3)2 [Zn Cl4]'
_chemical_formula_moiety '2C7 H10 N + , Cl4 Zn 2-'
_chemical_formula_sum 'C14 H20 Cl4 N2 Zn'
_chemical_formula_weight 423.35
_chemical_name_systematic
;
Bis(p-toluidinium) tetrachlorozincate(II)
;
_space_group_IT_number 2
_space_group_name_Hall '-P 1'
_space_group_name_H-M_alt 'P -1'
_symmetry_cell_setting triclinic
_symmetry_space_group_name_Hall '-P 1'
_symmetry_space_group_name_H-M 'P -1'
_atom_sites_solution_hydrogens geom
_atom_sites_solution_primary direct
_atom_sites_solution_secondary difmap
_audit_creation_method SHELXL-97
_cell_angle_alpha 107.14(5)
_cell_angle_beta 95.43(7)
_cell_angle_gamma 92.03(6)
_cell_formula_units_Z 2
_cell_length_a 7.119(8)
_cell_length_b 11.532(6)
_cell_length_c 12.490(7)
_cell_measurement_reflns_used 195
_cell_measurement_temperature 280(2)
_cell_measurement_theta_max 31
_cell_measurement_theta_min 2
_cell_volume 973.3(13)
_computing_cell_refinement 'CrysAlis CCD 170'
_computing_data_collection 'CrysAlis CCD 170 (Oxford Diffraction Ltd., 2003)'
_computing_data_reduction 'CrysAlis RED 170 (Oxford Diffraction Ltd., 2003)'
_computing_molecular_graphics 'ORTEP-3 for Windows (Farrugia, 1997) and PLATON (Spek, 2000)'
_computing_publication_material 'WinGX (Farrugia, 1999) and PLATON'
_computing_structure_refinement 'SHELXL97 (Sheldrick, 1997)'
_computing_structure_solution 'SHELXS97 (Sheldrick, 1997)'
_diffrn_ambient_temperature 280(2)
_diffrn_measured_fraction_theta_full 0.991
_diffrn_measured_fraction_theta_max 0.899
_diffrn_measurement_device_type 'Oxford Excalibur2'
_diffrn_measurement_method '\w-2\q scans'
_diffrn_radiation_monochromator graphite
_diffrn_radiation_source 'fine-focus sealed tube'
_diffrn_radiation_type MoK\a
_diffrn_radiation_wavelength 0.71073
_diffrn_reflns_av_R_equivalents 0.0327
_diffrn_reflns_av_sigmaI/netI 0.0612
_diffrn_reflns_limit_h_max 7
_diffrn_reflns_limit_h_min -10
_diffrn_reflns_limit_k_max 16
_diffrn_reflns_limit_k_min -16
_diffrn_reflns_limit_l_max 18
_diffrn_reflns_limit_l_min -17
_diffrn_reflns_number 9806
_diffrn_reflns_theta_full 25.00
_diffrn_reflns_theta_max 31.73
_diffrn_reflns_theta_min 4.54
_diffrn_standards_decay_% <2
_diffrn_standards_interval_count 0
_diffrn_standards_interval_time 0
_diffrn_standards_number 0
_exptl_absorpt_coefficient_mu 1.805
_exptl_absorpt_correction_T_max 0.6998
_exptl_absorpt_correction_T_min 0.6012
_exptl_absorpt_correction_type multi-scan
_exptl_absorpt_process_details '(Blessing, 1995)'
_exptl_crystal_colour 'dark brown'
_exptl_crystal_density_diffrn 1.445
_exptl_crystal_density_method 'not measured'
_exptl_crystal_description block
_exptl_crystal_F_000 432
_exptl_crystal_size_max 0.30
_exptl_crystal_size_mid 0.20
_exptl_crystal_size_min 0.20
_refine_diff_density_max 0.610
_refine_diff_density_min -0.706
_refine_ls_extinction_method none
_refine_ls_goodness_of_fit_ref 0.895
_refine_ls_hydrogen_treatment constr
_refine_ls_matrix_type full
_refine_ls_number_parameters 202
_refine_ls_number_reflns 5949
_refine_ls_number_restraints 0
_refine_ls_restrained_S_all 0.895
_refine_ls_R_factor_all 0.0789
_refine_ls_R_factor_gt 0.0436
_refine_ls_shift/su_max 0.005
_refine_ls_shift/su_mean 0.000
_refine_ls_structure_factor_coef Fsqd
_refine_ls_weighting_details 'calc w=1/[\s^2^(Fo^2^)+(0.0492P)^2^] where P=(Fo^2^+2Fc^2^)/3'
_refine_ls_weighting_scheme calc
_refine_ls_wR_factor_gt 0.0940
_refine_ls_wR_factor_ref 0.1060
_reflns_number_gt 3404
_reflns_number_total 5949
_reflns_threshold_expression >2\s(I)
_cod_data_source_file is6036.cif
_cod_depositor_comments
;
The following automatic conversions were performed:
'_symmetry_cell_setting' value 'Triclinic' changed to 'triclinic'
according to '/home/saulius/struct/CIF-dictionaries/cif_core.dic'
dictionary named 'cif_core.dic' version 2.4.1 from 2010-06-29.

Automatic conversion script
Id: cif_fix_enum 1527 2010-12-29 10:47:43Z saulius 
;
_cod_database_code 2205094

loop_
_symmetry_equiv_pos_as_xyz
'x, y, z'
'-x, -y, -z'

loop_
_atom_site_label
_atom_site_fract_x
_atom_site_fract_y
_atom_site_fract_z
_atom_site_U_iso_or_equiv
_atom_site_adp_type
_atom_site_calc_flag
_atom_site_refinement_flags
_atom_site_occupancy
_atom_site_type_symbol
N1 0.2586(3) 0.1681(2) -0.00008(18) 0.0459(5) Uani d . 1 N
H1A 0.1702 0.1720 -0.0540 0.069 Uiso calc R 1 H
H1B 0.2054 0.1406 0.0502 0.069 Uiso calc R 1 H
H1C 0.3445 0.1178 -0.0303 0.069 Uiso calc R 1 H
C1 0.3502(4) 0.2894(2) 0.0557(2) 0.0428(6) Uani d . 1 C
C2 0.2417(4) 0.3883(3) 0.0708(2) 0.0552(7) Uani d . 1 C
H2 0.1137 0.3777 0.0444 0.060(9) Uiso d R 1 H
C6 0.5389(4) 0.3029(3) 0.0915(3) 0.0556(7) Uani d . 1 C
H6 0.6111 0.2356 0.0799 0.064(9) Uiso d R 1 H
C5 0.6200(5) 0.4179(3) 0.1463(3) 0.0677(9) Uani d . 1 C
H5 0.7481 0.4278 0.1720 0.118(15) Uiso d R 1 H
C4 0.5140(5) 0.5191(3) 0.1648(3) 0.0636(8) Uani d . 1 C
C3 0.3250(5) 0.5026(3) 0.1253(3) 0.0636(8) Uani d . 1 C
H3 0.2523 0.5697 0.1363 0.089(12) Uiso d R 1 H
C7 0.6004(6) 0.6437(4) 0.2280(4) 0.0961(13) Uani d . 1 C
H71 0.7325 0.6478 0.2185 0.144 Uiso calc R 1 H
H72 0.5857 0.6605 0.3066 0.144 Uiso calc R 1 H
H73 0.5384 0.7028 0.1993 0.144 Uiso calc R 1 H
N2 0.7517(3) 0.0977(2) 0.39762(19) 0.0487(5) Uani d . 1 N
H2A 0.6543 0.0777 0.3440 0.073 Uiso calc R 1 H
H2B 0.7363 0.0581 0.4479 0.073 Uiso calc R 1 H
H2C 0.8582 0.0775 0.3669 0.073 Uiso calc R 1 H
C8 0.7620(3) 0.2290(2) 0.4537(2) 0.0405(6) Uani d . 1 C
C9 0.6871(4) 0.3051(3) 0.3968(2) 0.0495(6) Uani d . 1 C
H9 0.6284 0.2741 0.3236 0.058(8) Uiso d R 1 H
C13 0.8521(4) 0.2735(3) 0.5599(2) 0.0583(8) Uani d . 1 C
H13 0.9041 0.2212 0.5969 0.077(11) Uiso d R 1 H
C12 0.8648(5) 0.3964(3) 0.6120(3) 0.0615(8) Uani d . 1 C
H12 0.9240 0.4267 0.6853 0.092(12) Uiso d R 1 H
C11 0.7899(4) 0.4767(3) 0.5589(3) 0.0521(7) Uani d . 1 C
C10 0.7014(4) 0.4284(3) 0.4509(3) 0.0557(7) Uani d . 1 C
H10 0.6488 0.4804 0.4136 0.070(10) Uiso d R 1 H
C14 0.8055(5) 0.6109(3) 0.6170(3) 0.0770(11) Uani d . 1 C
H14A 0.9340 0.6363 0.6483 0.116 Uiso calc R 1 H
H14B 0.7247 0.6292 0.6764 0.116 Uiso calc R 1 H
H14C 0.7676 0.6532 0.5637 0.116 Uiso calc R 1 H
Zn 0.80950(4) 0.01269(3) 0.76682(3) 0.04276(10) Uani d . 1 Zn
Cl1 0.93243(12) 0.20514(7) 0.82409(8) 0.0714(2) Uani d . 1 Cl
Cl2 0.75839(12) -0.05935(7) 0.57535(6) 0.0618(2) Uani d . 1 Cl
Cl3 0.53242(9) -0.00867(7) 0.83740(6) 0.05383(19) Uani d . 1 Cl
Cl4 1.02362(9) -0.10044(6) 0.83165(6) 0.04822(17) Uani d . 1 Cl

loop_
_atom_site_aniso_label
_atom_site_aniso_U_11
_atom_site_aniso_U_22
_atom_site_aniso_U_33
_atom_site_aniso_U_12
_atom_site_aniso_U_13
_atom_site_aniso_U_23
N1 0.0474(12) 0.0489(13) 0.0413(12) 0.0043(10) 0.0052(10) 0.0133(10)
C1 0.0485(14) 0.0463(15) 0.0339(13) 0.0020(12) 0.0057(11) 0.0123(11)
C2 0.0552(17) 0.0526(18) 0.0547(17) 0.0090(14) 0.0011(14) 0.0119(14)
C6 0.0489(15) 0.0565(19) 0.0615(19) 0.0067(14) -0.0005(14) 0.0192(15)
C5 0.0562(19) 0.074(2) 0.070(2) -0.0131(17) -0.0006(16) 0.0218(19)
C4 0.080(2) 0.056(2) 0.0545(18) -0.0147(17) 0.0058(17) 0.0183(16)
C3 0.084(2) 0.0470(18) 0.0588(19) 0.0085(17) 0.0074(17) 0.0132(15)
C7 0.114(3) 0.072(3) 0.093(3) -0.033(2) -0.001(3) 0.019(2)
N2 0.0574(13) 0.0474(14) 0.0435(12) 0.0007(10) 0.0092(11) 0.0161(11)
C8 0.0389(12) 0.0445(15) 0.0380(13) 0.0007(11) 0.0071(10) 0.0117(11)
C9 0.0516(15) 0.0500(17) 0.0441(15) 0.0054(12) -0.0035(12) 0.0119(13)
C13 0.070(2) 0.063(2) 0.0407(15) 0.0032(16) -0.0030(14) 0.0169(15)
C12 0.067(2) 0.063(2) 0.0435(17) -0.0039(16) -0.0001(15) 0.0032(15)
C11 0.0415(14) 0.0495(17) 0.0591(18) -0.0025(12) 0.0163(13) 0.0042(14)
C10 0.0561(17) 0.0526(18) 0.0622(19) 0.0107(14) 0.0066(15) 0.0220(16)
C14 0.064(2) 0.053(2) 0.099(3) -0.0045(16) 0.0242(19) -0.0040(19)
Zn 0.03820(16) 0.04319(18) 0.04655(19) -0.00089(12) 0.00325(13) 0.01376(14)
Cl1 0.0840(5) 0.0473(4) 0.0793(6) -0.0166(4) -0.0325(4) 0.0286(4)
Cl2 0.0895(5) 0.0534(4) 0.0424(4) 0.0012(4) 0.0037(4) 0.0159(3)
Cl3 0.0378(3) 0.0685(5) 0.0545(4) 0.0052(3) 0.0110(3) 0.0153(4)
Cl4 0.0401(3) 0.0520(4) 0.0552(4) 0.0085(3) 0.0067(3) 0.0191(3)

loop_
_atom_type_symbol
_atom_type_description
_atom_type_scat_dispersion_real
_atom_type_scat_dispersion_imag
_atom_type_scat_source
C C 0.0030 0.0020 'International Tables Vol C Tables 4.2.6.8 and 6.1.1.4'
H H 0.0000 0.0000 'International Tables Vol C Tables 4.2.6.8 and 6.1.1.4'
Cl Cl 0.1480 0.1590 'International Tables Vol C Tables 4.2.6.8 and 6.1.1.4'
N N 0.0060 0.0030 'International Tables Vol C Tables 4.2.6.8 and 6.1.1.4'
Zn Zn 0.2840 1.4300 'International Tables Vol C Tables 4.2.6.8 and 6.1.1.4'

loop_
_geom_angle_atom_site_label_1
_geom_angle_atom_site_label_2
_geom_angle_atom_site_label_3
_geom_angle
C1 N1 H1A 109.5
C1 N1 H1B 109.5
H1A N1 H1B 109.5
C1 N1 H1C 109.5
H1A N1 H1C 109.5
H1B N1 H1C 109.5
C6 C1 C2 121.4(3)
C6 C1 N1 120.1(3)
C2 C1 N1 118.5(3)
C3 C2 C1 119.1(3)
C3 C2 H2 120.6
C1 C2 H2 120.3
C1 C6 C5 118.7(3)
C1 C6 H6 120.6
C5 C6 H6 120.7
C6 C5 C4 121.4(3)
C6 C5 H5 119.3
C4 C5 H5 119.3
C3 C4 C5 118.4(3)
C3 C4 C7 120.2(3)
C5 C4 C7 121.4(4)
C4 C3 C2 121.0(3)
C4 C3 H3 119.5
C2 C3 H3 119.5
C4 C7 H71 109.5
C4 C7 H72 109.5
H71 C7 H72 109.5
C4 C7 H73 109.5
H71 C7 H73 109.5
H72 C7 H73 109.5
C8 N2 H2A 109.5
C8 N2 H2B 109.5
H2A N2 H2B 109.5
C8 N2 H2C 109.5
H2A N2 H2C 109.5
H2B N2 H2C 109.5
C13 C8 C9 121.3(3)
C13 C8 N2 119.1(2)
C9 C8 N2 119.6(2)
C8 C9 C10 118.4(3)
C8 C9 H9 120.7
C10 C9 H9 120.9
C8 C13 C12 119.3(3)
C8 C13 H13 120.4
C12 C13 H13 120.3
C13 C12 C11 121.6(3)
C13 C12 H12 119.3
C11 C12 H12 119.0
C10 C11 C12 117.4(3)
C10 C11 C14 121.6(3)
C12 C11 C14 121.0(3)
C9 C10 C11 121.9(3)
C9 C10 H10 119.0
C11 C10 H10 119.1
C11 C14 H14A 109.5
C11 C14 H14B 109.5
H14A C14 H14B 109.5
C11 C14 H14C 109.5
H14A C14 H14C 109.5
H14B C14 H14C 109.5
Cl1 Zn Cl3 112.49(7)
Cl1 Zn Cl2 111.36(6)
Cl3 Zn Cl2 108.28(8)
Cl1 Zn Cl4 106.91(7)
Cl3 Zn Cl4 108.31(7)
Cl2 Zn Cl4 109.41(7)

loop_
_geom_bond_atom_site_label_1
_geom_bond_atom_site_label_2
_geom_bond_distance
N1 C1 1.464(4)
N1 H1A 0.8900
N1 H1B 0.8900
N1 H1C 0.8900
C1 C6 1.363(4)
C1 C2 1.377(4)
C2 C3 1.376(4)
C2 H2 0.9300
C6 C5 1.377(4)
C6 H6 0.9289
C5 C4 1.386(5)
C5 H5 0.9292
C4 C3 1.375(5)
C4 C7 1.498(5)
C3 H3 0.9292
C7 H71 0.9600
C7 H72 0.9600
C7 H73 0.9600
N2 C8 1.465(3)
N2 H2A 0.8900
N2 H2B 0.8900
N2 H2C 0.8900
C8 C13 1.360(4)
C8 C9 1.375(4)
C9 C10 1.378(4)
C9 H9 0.9293
C13 C12 1.370(4)
C13 H13 0.9279
C12 C11 1.383(5)
C12 H12 0.9298
C11 C10 1.378(4)
C11 C14 1.498(4)
C10 H10 0.9297
C14 H14A 0.9600
C14 H14B 0.9600
C14 H14C 0.9600
Zn Cl1 2.2386(18)
Zn Cl3 2.270(2)
Zn Cl2 2.2769(17)
Zn Cl4 2.2828(18)

loop_
_geom_hbond_atom_site_label_D
_geom_hbond_atom_site_label_H
_geom_hbond_atom_site_label_A
_geom_hbond_site_symmetry_A
_geom_hbond_distance_DH
_geom_hbond_distance_HA
_geom_hbond_distance_DA
_geom_hbond_angle_DHA
N1 H1A Cl1 1_454 0.89 2.29 3.171(4) 172
N1 H1B Cl4 2_656 0.89 2.42 3.275(3) 161
N1 H1C Cl3 1_554 0.89 2.40 3.266(4) 163
N2 H2A Cl3 2_656 0.89 2.41 3.273(4) 162
N2 H2B Cl2 . 0.89 2.37 3.250(3) 168
N2 H2C Cl2 2_756 0.89 2.79 3.528(5) 142
N2 H2C Cl4 2_756 0.89 2.77 3.417(3) 130

loop_
_geom_torsion_atom_site_label_1
_geom_torsion_atom_site_label_2
_geom_torsion_atom_site_label_3
_geom_torsion_atom_site_label_4
_geom_torsion
C6 C1 C2 C3 -1.4(4)
N1 C1 C2 C3 178.6(3)
C2 C1 C6 C5 1.6(4)
N1 C1 C6 C5 -178.3(3)
C1 C6 C5 C4 -0.3(5)
C6 C5 C4 C3 -1.1(5)
C6 C5 C4 C7 177.8(3)
C5 C4 C3 C2 1.4(5)
C7 C4 C3 C2 -177.6(3)
C1 C2 C3 C4 -0.1(5)
C13 C8 C9 C10 -1.5(4)
N2 C8 C9 C10 -179.0(2)
C9 C8 C13 C12 1.5(4)
N2 C8 C13 C12 179.0(3)
C8 C13 C12 C11 -0.7(5)
C13 C12 C11 C10 0.0(4)
C13 C12 C11 C14 -179.8(3)
C8 C9 C10 C11 0.8(4)
C12 C11 C10 C9 0.0(4)
C14 C11 C10 C9 179.8(3)

_cod_duplicate_entry 1100133
